data_7053972
loop_
_publ_author_name
'Rojas-S\'aenz, H\'ector'
'Su\'arez-Moreno, Galdina V.'
'Ramos-Garc\'ia, Iris'
'Duarte-Hern\'andez, Ang\'elica M.'
'Mijangos, Edgar'
'Pe\~na-Hueso, Adri\'an'
'Contreras, Rosalinda'
'Flores-Parra, Angelina'

_publ_section_title
;
 1,4-Dialkyl-1,4-diazabutadienes: their reactions with aluminum and indium
 halides
;
_journal_issue 1
_journal_name_full 'New Journal of Chemistry'
_journal_page_first 391
_journal_paper_doi 10.1039/c3nj01226c
_journal_volume 38
_journal_year 2014
_chemical_compound_source 'synthesis as described'
_chemical_formula_moiety 'C16 H30 N3, Al Cl4 '
_chemical_formula_sum 'C16 H30 Al Cl4 N3'
_chemical_formula_weight 433.21
_chemical_name_common 'Compound 14[AlCl4]'
_chemical_name_systematic
;
 ?
;
_space_group_IT_number 61
_symmetry_cell_setting orthorhombic
_symmetry_Int_Tables_number 61
_symmetry_space_group_name_Hall '-P 2ac 2ab'
_symmetry_space_group_name_H-M 'P b c a'
_atom_sites_solution_hydrogens geom
_atom_sites_solution_primary direct
_atom_sites_solution_secondary difmap
_audit_conform_dict_location ftp://ftp.iucr.org/pub/cif_core.dic
_audit_conform_dict_name cif_core.dic
_audit_conform_dict_version 2.4
_audit_creation_date 2013-08-10T21:04:33-00:00
_audit_creation_method 'WinGX routine CIF_UPDATE'
_cell_angle_alpha 90
_cell_angle_beta 90
_cell_angle_gamma 90
_cell_formula_units_Z 8
_cell_length_a 10.9102(3)
_cell_length_b 20.2966(5)
_cell_length_c 21.7692(7)
_cell_measurement_reflns_used 5719
_cell_measurement_temperature 293(2)
_cell_measurement_theta_max 27.485
_cell_measurement_theta_min 2.91
_cell_measurement_wavelength 0.71073
_cell_volume 4820.6(2)
_computing_cell_refinement 'HKL Scalepack (Otwinowski & Minor 1997)'
_computing_data_collection 'Collect (Nonius BV, 1997-2000)'
_computing_data_reduction 'HKL Denzo and Scalepack (Otwinowski & Minor 1997)'
_computing_molecular_graphics 'Ortep-3 for Windows (Farrugia, 1997)'
_computing_publication_material 'WinGX publication routines (Farrugia, 1999)'
_computing_structure_refinement 'SHELXL-97 (Sheldrick, 2008)'
_computing_structure_solution 'SHELXS-97 (Sheldrick, 2008)'
_diffrn_ambient_temperature 293(2)
_diffrn_detector 'CCD plate'
_diffrn_detector_area_resol_mean 9
_diffrn_measured_fraction_theta_full 0.974
_diffrn_measured_fraction_theta_max 0.974
_diffrn_measurement_device '95mm CCD camera on \k-goniostat'
_diffrn_measurement_device_type KappaCCD
_diffrn_measurement_method 'CCD rotation images, thick slices'
_diffrn_orient_matrix_type 'by Nonius Collect from scalepack cell'
_diffrn_orient_matrix_UB_11 -0.456383E-1
_diffrn_orient_matrix_UB_12 0.261313E-1
_diffrn_orient_matrix_UB_13 0.315184E-1
_diffrn_orient_matrix_UB_21 0.764448E-1
_diffrn_orient_matrix_UB_22 0.251107E-1
_diffrn_orient_matrix_UB_23 0.97057E-2
_diffrn_orient_matrix_UB_31 -0.217809E-1
_diffrn_orient_matrix_UB_32 0.333778E-1
_diffrn_orient_matrix_UB_33 -0.319773E-1
_diffrn_radiation_monochromator graphite
_diffrn_radiation_probe x-ray
_diffrn_radiation_type MoK\a
_diffrn_radiation_wavelength 0.71073
_diffrn_reflns_av_R_equivalents 0.1544
_diffrn_reflns_av_unetI/netI 0.1713
_diffrn_reflns_limit_h_max 13
_diffrn_reflns_limit_h_min -13
_diffrn_reflns_limit_k_max 26
_diffrn_reflns_limit_k_min -25
_diffrn_reflns_limit_l_max 28
_diffrn_reflns_limit_l_min -28
_diffrn_reflns_number 10069
_diffrn_reflns_theta_full 27.49
_diffrn_reflns_theta_max 27.49
_diffrn_reflns_theta_min 3.32
_diffrn_source 'Enraf Nonius FR590'
_exptl_absorpt_coefficient_mu 0.531
_exptl_absorpt_correction_T_max 0.862
_exptl_absorpt_correction_T_min 0.8614
_exptl_absorpt_correction_type sphere
_exptl_absorpt_process_details
;
        Interpolation using  Int.Tab. Vol. C (1992) p. 523,Tab. 6.3.3.3
        for values of muR in the range 0-2.5, and Int.Tab. Vol.II (1959)
        p.302; Table 5.3.6 B for muR in the range 2.6-10.0.
The interpolation procedure of C.W.Dwiggins Jr (Acta Cryst.(1975)
        A31,146-148) is used with some modification.
;
_exptl_crystal_colour colourless
_exptl_crystal_density_diffrn 1.194
_exptl_crystal_density_method 'not measured'
_exptl_crystal_description prism
_exptl_crystal_F_000 1824
_exptl_crystal_size_max 0.375
_exptl_crystal_size_mid 0.3
_exptl_crystal_size_min 0.15
_refine_diff_density_max 0.379
_refine_diff_density_min -0.342
_refine_diff_density_rms 0.056
_refine_ls_extinction_method none
_refine_ls_goodness_of_fit_ref 1.018
_refine_ls_hydrogen_treatment mixed
_refine_ls_matrix_type full
_refine_ls_number_parameters 279
_refine_ls_number_reflns 5386
_refine_ls_number_restraints 252
_refine_ls_restrained_S_all 1.104
_refine_ls_R_factor_all 0.2139
_refine_ls_R_factor_gt 0.0881
_refine_ls_shift/su_max 0
_refine_ls_shift/su_mean 0
_refine_ls_structure_factor_coef Fsqd
_refine_ls_weighting_details 'calc w=1/[\s^2^(Fo^2^)+(0.0983P)^2^+3.5245P] where P=(Fo^2^+2Fc^2^)/3'
_refine_ls_weighting_scheme calc
_refine_ls_wR_factor_gt 0.1997
_refine_ls_wR_factor_ref 0.2505
_reflns_number_gt 2246
_reflns_number_total 5386
_reflns_threshold_expression >2\s(I)
_cod_data_source_file c3nj01226c.txt
_cod_data_source_block af201
_cod_original_formula_sum 'C16 H30 Al Cl4 N3 '
_cod_database_code 7053972

loop_
_symmetry_equiv_pos_as_xyz
'x, y, z'
'-x+1/2, -y, z+1/2'
'x+1/2, -y+1/2, -z'
'-x, y+1/2, -z+1/2'
'-x, -y, -z'
'x-1/2, y, -z-1/2'
'-x-1/2, y-1/2, z'
'x, -y-1/2, z-1/2'

loop_
_atom_site_label
_atom_site_type_symbol
_atom_site_fract_x
_atom_site_fract_y
_atom_site_fract_z
_atom_site_U_iso_or_equiv
_atom_site_adp_type
_atom_site_occupancy
_atom_site_symmetry_multiplicity
_atom_site_calc_flag
_atom_site_refinement_flags
_atom_site_disorder_assembly
_atom_site_disorder_group
N1 N 0.6614(3) 0.40938(19) 0.49073(19) 0.0542(10) Uani 1 1 d D A .
N2 N 0.5891(4) 0.3589(2) 0.41129(18) 0.0559(11) Uani 1 1 d D B .
N3 N 0.6614(4) 0.5067(2) 0.3712(2) 0.0638(12) Uani 1 1 d U . .
C1 C 0.5864(5) 0.3589(3) 0.5121(3) 0.0637(15) Uani 1 1 d D . .
C2 C 0.5438(5) 0.3289(3) 0.4630(3) 0.0661(15) Uani 1 1 d D . .
H2 H 0.4912 0.2928 0.4633 0.079 Uiso 1 1 calc R . .
C3 C 0.6593(4) 0.4090(2) 0.4292(2) 0.0496(12) Uani 1 1 d . . .
C4 C 0.7200(5) 0.4578(3) 0.3887(2) 0.0588(14) Uani 1 1 d . B .
C5 C 0.7280(5) 0.4561(3) 0.5338(2) 0.0700(15) Uani 1 1 d DU . .
C6 C 0.8508(5) 0.4747(4) 0.5090(3) 0.117(3) Uani 1 1 d D A .
H6A H 0.8906 0.5041 0.5371 0.175 Uiso 1 1 calc R . .
H6B H 0.8409 0.496 0.47 0.175 Uiso 1 1 calc R . .
H6C H 0.8998 0.4357 0.504 0.175 Uiso 1 1 calc R . .
C7A C 0.6534(15) 0.5159(8) 0.5534(7) 0.107(6) Uani 0.5 1 d PDU A 1
H7A1 H 0.5755 0.5017 0.569 0.161 Uiso 0.5 1 calc PR A 1
H7A2 H 0.641 0.5443 0.5187 0.161 Uiso 0.5 1 calc PR A 1
H7A3 H 0.6968 0.5394 0.5849 0.161 Uiso 0.5 1 calc PR A 1
C8A C 0.7493(18) 0.4129(8) 0.5902(6) 0.125(6) Uani 0.5 1 d PDU A 1
H8A1 H 0.6717 0.4003 0.6074 0.188 Uiso 0.5 1 calc PR A 1
H8A2 H 0.7955 0.4371 0.6201 0.188 Uiso 0.5 1 calc PR A 1
H8A3 H 0.7939 0.3741 0.5784 0.188 Uiso 0.5 1 calc PR A 1
C7B C 0.6448(13) 0.5177(8) 0.5279(7) 0.084(4) Uani 0.5 1 d PDU A 2
H7B1 H 0.5646 0.5076 0.5435 0.127 Uiso 0.5 1 calc PR A 2
H7B2 H 0.6386 0.5301 0.4855 0.127 Uiso 0.5 1 calc PR A 2
H7B3 H 0.6795 0.5533 0.551 0.127 Uiso 0.5 1 calc PR A 2
C8B C 0.7296(19) 0.4373(9) 0.6018(6) 0.121(6) Uani 0.5 1 d PDU A 2
H8B1 H 0.648 0.4265 0.6148 0.181 Uiso 0.5 1 calc PR A 2
H8B2 H 0.7596 0.4738 0.6255 0.181 Uiso 0.5 1 calc PR A 2
H8B3 H 0.7822 0.4 0.6077 0.181 Uiso 0.5 1 calc PR A 2
C9 C 0.5616(5) 0.3375(3) 0.3457(2) 0.0728(16) Uani 1 1 d . . .
C10 C 0.6783(6) 0.3400(4) 0.3077(3) 0.099(2) Uani 1 1 d . B .
H10A H 0.7384 0.3113 0.3255 0.149 Uiso 1 1 calc R . .
H10B H 0.7093 0.3843 0.3072 0.149 Uiso 1 1 calc R . .
H10C H 0.6609 0.3261 0.2665 0.149 Uiso 1 1 calc R . .
C11 C 0.5155(8) 0.2652(3) 0.3488(3) 0.113(2) Uani 1 1 d . B .
H11A H 0.4424 0.2633 0.3733 0.169 Uiso 1 1 calc R . .
H11B H 0.5776 0.2381 0.3671 0.169 Uiso 1 1 calc R . .
H11C H 0.4981 0.2497 0.3081 0.169 Uiso 1 1 calc R . .
C12 C 0.4620(6) 0.3818(3) 0.3201(3) 0.090(2) Uani 1 1 d . B .
H12A H 0.3907 0.3792 0.3458 0.135 Uiso 1 1 calc R . .
H12B H 0.4413 0.3679 0.2792 0.135 Uiso 1 1 calc R . .
H12C H 0.4909 0.4265 0.319 0.135 Uiso 1 1 calc R . .
C13A C 0.7110(14) 0.5574(10) 0.3279(8) 0.082(3) Uani 0.5 1 d PDU B 1
C14A C 0.8285(12) 0.5376(7) 0.2970(7) 0.112(4) Uani 0.5 1 d PDU B 1
H14A H 0.815 0.4986 0.273 0.168 Uiso 0.5 1 calc PR B 1
H14B H 0.8899 0.5289 0.3275 0.168 Uiso 0.5 1 calc PR B 1
H14C H 0.8558 0.5726 0.2707 0.168 Uiso 0.5 1 calc PR B 1
C15A C 0.7249(14) 0.6186(8) 0.3666(7) 0.109(4) Uani 0.5 1 d PDU B 1
H15A H 0.6477 0.6292 0.3853 0.163 Uiso 0.5 1 calc PR B 1
H15B H 0.7507 0.6546 0.3411 0.163 Uiso 0.5 1 calc PR B 1
H15C H 0.785 0.611 0.398 0.163 Uiso 0.5 1 calc PR B 1
C16A C 0.6134(12) 0.5695(7) 0.2793(6) 0.101(4) Uani 0.5 1 d PDU B 1
H16A H 0.5377 0.5813 0.2988 0.151 Uiso 0.5 1 calc PR B 1
H16B H 0.6019 0.5301 0.2555 0.151 Uiso 0.5 1 calc PR B 1
H16C H 0.6392 0.6047 0.2527 0.151 Uiso 0.5 1 calc PR B 1
C13B C 0.7231(14) 0.5573(10) 0.3328(8) 0.084(3) Uani 0.5 1 d PDU B 2
C14B C 0.8594(11) 0.5654(7) 0.3433(8) 0.112(4) Uani 0.5 1 d PDU B 2
H14D H 0.874 0.5763 0.3856 0.169 Uiso 0.5 1 calc PR B 2
H14E H 0.89 0.6001 0.3175 0.169 Uiso 0.5 1 calc PR B 2
H14F H 0.9005 0.525 0.3334 0.169 Uiso 0.5 1 calc PR B 2
C15B C 0.6625(14) 0.6225(8) 0.3485(8) 0.114(4) Uani 0.5 1 d PDU B 2
H15D H 0.6799 0.6336 0.3905 0.171 Uiso 0.5 1 calc PR B 2
H15E H 0.5755 0.6187 0.343 0.171 Uiso 0.5 1 calc PR B 2
H15F H 0.6937 0.6563 0.322 0.171 Uiso 0.5 1 calc PR B 2
C16B C 0.6978(17) 0.5400(8) 0.2670(6) 0.128(4) Uani 0.5 1 d PDU B 2
H16D H 0.7371 0.499 0.2572 0.192 Uiso 0.5 1 calc PR B 2
H16E H 0.729 0.5741 0.2407 0.192 Uiso 0.5 1 calc PR B 2
H16F H 0.611 0.5358 0.2609 0.192 Uiso 0.5 1 calc PR B 2
Cl1 Cl 0.06146(16) 0.40601(7) 0.35131(7) 0.0833(5) Uani 1 1 d . . .
Cl2 Cl -0.10387(16) 0.29431(10) 0.43934(10) 0.1098(7) Uani 1 1 d . . .
Cl3 Cl 0.1092(3) 0.23694(9) 0.33638(9) 0.1417(10) Uani 1 1 d . . .
Cl4 Cl 0.2026(2) 0.31698(11) 0.46721(12) 0.1436(10) Uani 1 1 d . . .
Al1 Al 0.06758(15) 0.31394(8) 0.39855(8) 0.0653(5) Uani 1 1 d . . .
H1 H 0.575(6) 0.359(3) 0.557(3) 0.10(2) Uiso 1 1 d D . .
H4 H 0.805(6) 0.450(3) 0.382(3) 0.094(19) Uiso 1 1 d . . .

loop_
_atom_site_aniso_label
_atom_site_aniso_U_11
_atom_site_aniso_U_22
_atom_site_aniso_U_33
_atom_site_aniso_U_23
_atom_site_aniso_U_13
_atom_site_aniso_U_12
N1 0.047(2) 0.055(2) 0.061(3) 0.005(2) -0.002(2) -0.005(2)
N2 0.052(3) 0.056(3) 0.060(3) -0.001(2) -0.006(2) 0.001(2)
N3 0.058(3) 0.066(3) 0.068(3) 0.011(2) 0.003(2) -0.002(2)
C1 0.067(4) 0.069(4) 0.055(3) 0.007(3) -0.002(3) -0.007(3)
C2 0.064(4) 0.059(3) 0.076(4) 0.009(3) 0.001(3) -0.010(3)
C3 0.043(3) 0.056(3) 0.049(3) 0.001(2) 0.001(2) 0.006(3)
C4 0.053(3) 0.067(4) 0.057(3) 0.003(3) 0.007(3) -0.001(3)
C5 0.065(4) 0.087(4) 0.058(3) -0.014(3) -0.006(3) -0.015(3)
C6 0.061(4) 0.165(7) 0.123(6) -0.050(6) 0.005(4) -0.036(4)
C7A 0.103(9) 0.123(9) 0.096(12) -0.078(9) -0.026(8) -0.005(8)
C8A 0.184(12) 0.126(13) 0.066(8) -0.006(9) -0.058(9) -0.069(10)
C7B 0.092(8) 0.091(8) 0.071(10) -0.042(8) -0.017(8) -0.009(7)
C8B 0.175(12) 0.116(12) 0.071(9) -0.011(9) -0.023(9) -0.051(10)
C9 0.072(4) 0.079(4) 0.067(4) -0.018(3) -0.012(3) 0.001(3)
C10 0.086(5) 0.134(6) 0.079(4) -0.037(4) 0.000(4) 0.005(4)
C11 0.149(7) 0.088(5) 0.101(5) -0.030(4) -0.013(5) -0.022(5)
C12 0.083(4) 0.116(5) 0.070(4) -0.010(4) -0.027(3) 0.009(4)
C13A 0.085(6) 0.081(6) 0.079(6) 0.017(6) 0.018(6) -0.006(6)
C14A 0.108(8) 0.115(8) 0.114(9) 0.062(7) 0.041(7) 0.006(8)
C15A 0.107(9) 0.091(8) 0.128(9) 0.029(7) -0.006(8) -0.020(8)
C16A 0.103(8) 0.107(8) 0.093(8) 0.042(7) -0.009(7) 0.015(7)
C13B 0.086(7) 0.082(6) 0.084(7) 0.020(6) 0.016(6) 0.003(6)
C14B 0.107(8) 0.096(8) 0.134(9) 0.039(8) 0.016(8) -0.013(7)
C15B 0.105(9) 0.095(7) 0.141(9) 0.036(8) 0.015(8) 0.024(8)
C16B 0.154(10) 0.134(9) 0.095(8) 0.032(8) 0.010(8) -0.030(9)
Cl1 0.1025(12) 0.0630(9) 0.0843(10) 0.0176(8) -0.0041(9) 0.0008(8)
Cl2 0.0663(10) 0.1219(15) 0.1414(17) 0.0531(13) 0.0178(10) 0.0112(10)
Cl3 0.249(3) 0.0734(11) 0.1026(15) 0.0129(10) 0.0556(16) 0.0190(14)
Cl4 0.1171(17) 0.1357(18) 0.178(2) 0.0667(15) -0.0822(15) -0.0402(14)
Al1 0.0605(10) 0.0619(10) 0.0734(11) 0.0149(8) -0.0041(8) -0.0003(8)

loop_
_atom_type_symbol
_atom_type_description
_atom_type_scat_dispersion_real
_atom_type_scat_dispersion_imag
_atom_type_scat_source
C C 0.0033 0.0016 'International Tables Vol C Tables 4.2.6.8 and 6.1.1.4'
Al Al 0.0645 0.0514 'International Tables Vol C Tables 4.2.6.8 and 6.1.1.4'
Cl Cl 0.1484 0.1585 'International Tables Vol C Tables 4.2.6.8 and 6.1.1.4'
N N 0.0061 0.0033 'International Tables Vol C Tables 4.2.6.8 and 6.1.1.4'
H H 0 0 'International Tables Vol C Tables 4.2.6.8 and 6.1.1.4'

loop_
_geom_angle_atom_site_label_1
_geom_angle_atom_site_label_2
_geom_angle_atom_site_label_3
_geom_angle
C3 N1 C1 108.7(4)
C3 N1 C5 128.9(4)
C1 N1 C5 122.3(4)
C3 N2 C2 107.8(4)
C3 N2 C9 127.2(4)
C2 N2 C9 125.0(4)
C4 N3 C13B 119.5(7)
C4 N3 C13A 123.9(7)
C13B N3 C13A 6.5(10)
C2 C1 N1 106.1(5)
C2 C1 H1 140(4)
N1 C1 H1 114(4)
C1 C2 N2 109.5(5)
C1 C2 H2 125.3
N2 C2 H2 125.3
N2 C3 N1 107.9(4)
N2 C3 C4 126.4(4)
N1 C3 C4 125.7(5)
N3 C4 C3 119.1(5)
N3 C4 H4 126(4)
C3 C4 H4 114(4)
C6 C5 N1 111.3(5)
C6 C5 C7A 112.3(9)
N1 C5 C7A 114.6(8)
C6 C5 C8A 107.4(8)
N1 C5 C8A 102.1(8)
C7A C5 C8A 108.3(8)
C6 C5 C8B 113.7(9)
N1 C5 C8B 116.6(9)
C7A C5 C8B 86.1(11)
C8A C5 C8B 22.5(12)
C6 C5 C7B 107.0(8)
N1 C5 C7B 99.9(7)
C7A C5 C7B 21.2(9)
C8A C5 C7B 128.2(10)
C8B C5 C7B 106.7(8)
C5 C6 H6A 109.5
C5 C6 H6B 109.5
H6A C6 H6B 109.5
C5 C6 H6C 109.5
H6A C6 H6C 109.5
H6B C6 H6C 109.5
C5 C7A H7A1 109.5
C5 C7A H7A2 109.5
H7A1 C7A H7A2 109.5
C5 C7A H7A3 109.5
H7A1 C7A H7A3 109.5
H7A2 C7A H7A3 109.5
C5 C8A H8A1 109.5
C5 C8A H8A2 109.5
H8A1 C8A H8A2 109.5
C5 C8A H8A3 109.5
H8A1 C8A H8A3 109.5
H8A2 C8A H8A3 109.5
C5 C7B H7B1 109.5
C5 C7B H7B2 109.5
H7B1 C7B H7B2 109.5
C5 C7B H7B3 109.5
H7B1 C7B H7B3 109.5
H7B2 C7B H7B3 109.5
C5 C8B H8B1 109.5
C5 C8B H8B2 109.5
H8B1 C8B H8B2 109.5
C5 C8B H8B3 109.5
H8B1 C8B H8B3 109.5
H8B2 C8B H8B3 109.5
C12 C9 C10 112.4(5)
C12 C9 N2 108.5(5)
C10 C9 N2 109.6(4)
C12 C9 C11 110.2(5)
C10 C9 C11 109.1(5)
N2 C9 C11 106.9(5)
C9 C10 H10A 109.5
C9 C10 H10B 109.5
H10A C10 H10B 109.5
C9 C10 H10C 109.5
H10A C10 H10C 109.5
H10B C10 H10C 109.5
C9 C11 H11A 109.5
C9 C11 H11B 109.5
H11A C11 H11B 109.5
C9 C11 H11C 109.5
H11A C11 H11C 109.5
H11B C11 H11C 109.5
C9 C12 H12A 109.5
C9 C12 H12B 109.5
H12A C12 H12B 109.5
C9 C12 H12C 109.5
H12A C12 H12C 109.5
H12B C12 H12C 109.5
N3 C13A C14A 114.0(12)
N3 C13A C15A 104.6(12)
C14A C13A C15A 112.7(12)
N3 C13A C16A 107.2(12)
C14A C13A C16A 109.2(12)
C15A C13A C16A 109.0(12)
C13A C14A H14A 109.5
C13A C14A H14B 109.5
H14A C14A H14B 109.5
C13A C14A H14C 109.5
H14A C14A H14C 109.5
H14B C14A H14C 109.5
C13A C15A H15A 109.5
C13A C15A H15B 109.5
H15A C15A H15B 109.5
C13A C15A H15C 109.5
H15A C15A H15C 109.5
H15B C15A H15C 109.5
C13A C16A H16A 109.5
C13A C16A H16B 109.5
H16A C16A H16B 109.5
C13A C16A H16C 109.5
H16A C16A H16C 109.5
H16B C16A H16C 109.5
N3 C13B C16B 106.9(13)
N3 C13B C14B 115.8(13)
C16B C13B C14B 110.5(12)
N3 C13B C15B 106.2(13)
C16B C13B C15B 109.9(12)
C14B C13B C15B 107.4(12)
C13B C14B H14D 109.5
C13B C14B H14E 109.5
H14D C14B H14E 109.5
C13B C14B H14F 109.5
H14D C14B H14F 109.5
H14E C14B H14F 109.5
C13B C15B H15D 109.5
C13B C15B H15E 109.5
H15D C15B H15E 109.5
C13B C15B H15F 109.5
H15D C15B H15F 109.5
H15E C15B H15F 109.5
C13B C16B H16D 109.5
C13B C16B H16E 109.5
H16D C16B H16E 109.5
C13B C16B H16F 109.5
H16D C16B H16F 109.5
H16E C16B H16F 109.5
Cl4 Al1 Cl2 109.17(12)
Cl4 Al1 Cl3 109.04(13)
Cl2 Al1 Cl3 108.66(12)
Cl4 Al1 Cl1 109.84(10)
Cl2 Al1 Cl1 109.92(10)
Cl3 Al1 Cl1 110.19(10)

loop_
_geom_bond_atom_site_label_1
_geom_bond_atom_site_label_2
_geom_bond_distance
N1 C3 1.339(6)
N1 C1 1.391(6)
N1 C5 1.518(6)
N2 C3 1.333(6)
N2 C2 1.372(6)
N2 C9 1.522(6)
N3 C4 1.240(6)
N3 C13B 1.49(2)
N3 C13A 1.50(2)
C1 C2 1.315(7)
C1 H1 0.99(6)
C2 H2 0.93
C3 C4 1.482(7)
C4 H4 0.95(6)
C5 C6 1.492(7)
C5 C7A 1.522(11)
C5 C8A 1.526(11)
C5 C8B 1.528(11)
C5 C7B 1.550(11)
C6 H6A 0.96
C6 H6B 0.96
C6 H6C 0.96
C7A H7A1 0.96
C7A H7A2 0.96
C7A H7A3 0.96
C8A H8A1 0.96
C8A H8A2 0.96
C8A H8A3 0.96
C7B H7B1 0.96
C7B H7B2 0.96
C7B H7B3 0.96
C8B H8B1 0.96
C8B H8B2 0.96
C8B H8B3 0.96
C9 C12 1.516(8)
C9 C10 1.519(8)
C9 C11 1.552(8)
C10 H10A 0.96
C10 H10B 0.96
C10 H10C 0.96
C11 H11A 0.96
C11 H11B 0.96
C11 H11C 0.96
C12 H12A 0.96
C12 H12B 0.96
C12 H12C 0.96
C13A C14A 1.503(14)
C13A C15A 1.509(14)
C13A C16A 1.522(14)
C14A H14A 0.96
C14A H14B 0.96
C14A H14C 0.96
C15A H15A 0.96
C15A H15B 0.96
C15A H15C 0.96
C16A H16A 0.96
C16A H16B 0.96
C16A H16C 0.96
C13B C16B 1.501(14)
C13B C14B 1.513(14)
C13B C15B 1.517(14)
C14B H14D 0.96
C14B H14E 0.96
C14B H14F 0.96
C15B H15D 0.96
C15B H15E 0.96
C15B H15F 0.96
C16B H16D 0.96
C16B H16E 0.96
C16B H16F 0.96
Cl1 Al1 2.134(2)
Cl2 Al1 2.109(2)
Cl3 Al1 2.117(3)
Cl4 Al1 2.100(2)

loop_
_geom_torsion_atom_site_label_1
_geom_torsion_atom_site_label_2
_geom_torsion_atom_site_label_3
_geom_torsion_atom_site_label_4
_geom_torsion
C3 N1 C1 C2 1.4(6)
C5 N1 C1 C2 179.7(5)
N1 C1 C2 N2 -0.3(6)
C3 N2 C2 C1 -1.0(6)
C9 N2 C2 C1 179.3(5)
C2 N2 C3 N1 1.9(5)
C9 N2 C3 N1 -178.4(4)
C2 N2 C3 C4 -175.6(5)
C9 N2 C3 C4 4.1(8)
C1 N1 C3 N2 -2.1(5)
C5 N1 C3 N2 179.8(4)
C1 N1 C3 C4 175.5(5)
C5 N1 C3 C4 -2.7(8)
C13B N3 C4 C3 177.3(7)
C13A N3 C4 C3 -177.0(8)
N2 C3 C4 N3 84.8(7)
N1 C3 C4 N3 -92.3(7)
C3 N1 C5 C6 -37.7(7)
C1 N1 C5 C6 144.4(5)
C3 N1 C5 C7A 91.2(10)
C1 N1 C5 C7A -86.7(10)
C3 N1 C5 C8A -152.0(9)
C1 N1 C5 C8A 30.1(9)
C3 N1 C5 C8B -170.4(9)
C1 N1 C5 C8B 11.7(10)
C3 N1 C5 C7B 75.1(8)
C1 N1 C5 C7B -102.8(8)
C3 N2 C9 C12 -80.4(6)
C2 N2 C9 C12 99.3(6)
C3 N2 C9 C10 42.7(7)
C2 N2 C9 C10 -137.7(5)
C3 N2 C9 C11 160.8(5)
C2 N2 C9 C11 -19.5(7)
C4 N3 C13A C14A 11.9(14)
C13B N3 C13A C14A 61(9)
C4 N3 C13A C15A -111.5(9)
C13B N3 C13A C15A -62(9)
C4 N3 C13A C16A 132.8(9)
C13B N3 C13A C16A -178(10)
C4 N3 C13B C16B 94.0(11)
C13A N3 C13B C16B -39(8)
C4 N3 C13B C14B -29.6(14)
C13A N3 C13B C14B -163(10)
C4 N3 C13B C15B -148.8(9)
C13A N3 C13B C15B 78(9)
